data_7134907
loop_
_publ_author_name
'Steffen, Leo'
'Szych, Lilian S.'
'Franzke, Yannick J.'
'Kopp, Richard O.'
'Ernst, Moritz J.'
'Weber, Manuela'
'M&#xfc;ller, Christian'

_publ_section_title
;
 Di-&#x3c0;-methane rearrangement in 1-phosphabarrelenes: formation and
 reactivity of an unprecedented 2-phosphasemibullvalene.
;
_journal_issue 77
_journal_name_full 'Chemical communications (Cambridge, England)'
_journal_page_first 14907
_journal_page_last 14910
_journal_paper_doi 10.1039/d5cc04015a
_journal_volume 61
_journal_year 2025
_chemical_formula_moiety 'C23 H17 P Se, C4 H8 O'
_chemical_formula_sum 'C27 H25 O P Se'
_chemical_formula_weight 475.40
_chemical_properties_physical Air-sensitive,Moisture-sensitive
_space_group_crystal_system monoclinic
_space_group_IT_number 15
_space_group_name_Hall '-C 2yc'
_space_group_name_H-M_alt 'C 1 2/c 1'
_atom_sites_solution_hydrogens geom
_atom_sites_solution_primary dual
_audit_creation_date 2024-08-28
_audit_creation_method
;
Olex2 1.5
(compiled 2024.02.16 svn.r378c4104 for OlexSys, GUI svn.r6928)
;
_audit_update_record
;
2025-07-09 deposited with the CCDC.	2025-08-19 downloaded from the CCDC.
;
_cell_angle_alpha 90
_cell_angle_beta 98.157(2)
_cell_angle_gamma 90
_cell_formula_units_Z 8
_cell_length_a 15.3850(6)
_cell_length_b 13.0349(5)
_cell_length_c 22.3200(9)
_cell_measurement_reflns_used 9914
_cell_measurement_temperature 100.00
_cell_measurement_theta_max 31.44
_cell_measurement_theta_min 2.63
_cell_volume 4430.8(3)
_computing_molecular_graphics 'Olex2 1.5 (Dolomanov et al., 2009)'
_computing_publication_material 'Olex2 1.5 (Dolomanov et al., 2009)'
_computing_structure_refinement 'XL  (Sheldrick, 2008)'
_computing_structure_solution 'SHELXT 2018/2 (Sheldrick, 2018)'
_diffrn_ambient_temperature 100.00
_diffrn_measured_fraction_theta_full 1.000
_diffrn_measured_fraction_theta_max 0.998
_diffrn_measurement_device_type 'Bruker APEX-II CCD'
_diffrn_measurement_method '\f and \w scans'
_diffrn_radiation_type MoK\a
_diffrn_radiation_wavelength 0.71073
_diffrn_reflns_av_R_equivalents 0.0360
_diffrn_reflns_av_unetI/netI 0.0179
_diffrn_reflns_Laue_measured_fraction_full 1.000
_diffrn_reflns_Laue_measured_fraction_max 0.998
_diffrn_reflns_limit_h_max 22
_diffrn_reflns_limit_h_min -22
_diffrn_reflns_limit_k_max 19
_diffrn_reflns_limit_k_min -19
_diffrn_reflns_limit_l_max 32
_diffrn_reflns_limit_l_min -32
_diffrn_reflns_number 87352
_diffrn_reflns_point_group_measured_fraction_full 1.000
_diffrn_reflns_point_group_measured_fraction_max 0.998
_diffrn_reflns_theta_full 25.242
_diffrn_reflns_theta_max 31.544
_diffrn_reflns_theta_min 2.057
_diffrn_standards_number 0
_exptl_absorpt_coefficient_mu 1.784
_exptl_absorpt_correction_T_max 0.6132
_exptl_absorpt_correction_T_min 0.4578
_exptl_absorpt_correction_type multi-scan
_exptl_absorpt_process_details
;
SADABS-2016/2 (Bruker,2016/2) was used for absorption correction.
wR2(int) was 0.0830 before and 0.0498 after correction.
The Ratio of minimum to maximum transmission is 0.7466.
The \l/2 correction factor is Not present.
;
_exptl_crystal_colour colourless
_exptl_crystal_colour_primary colourless
_exptl_crystal_density_diffrn 1.425
_exptl_crystal_description block
_exptl_crystal_F_000 1952
_exptl_crystal_size_max 0.523
_exptl_crystal_size_mid 0.353
_exptl_crystal_size_min 0.268
_refine_diff_density_max 0.502
_refine_diff_density_min -0.501
_refine_diff_density_rms 0.060
_refine_ls_extinction_method none
_refine_ls_goodness_of_fit_ref 1.060
_refine_ls_hydrogen_treatment constr
_refine_ls_matrix_type full
_refine_ls_number_parameters 271
_refine_ls_number_reflns 7391
_refine_ls_number_restraints 0
_refine_ls_restrained_S_all 1.060
_refine_ls_R_factor_all 0.0356
_refine_ls_R_factor_gt 0.0277
_refine_ls_shift/su_max 0.001
_refine_ls_shift/su_mean 0.000
_refine_ls_structure_factor_coef Fsqd
_refine_ls_weighting_details 'w=1/[\s^2^(Fo^2^)+(0.0296P)^2^+5.6001P] where P=(Fo^2^+2Fc^2^)/3'
_refine_ls_weighting_scheme calc
_refine_ls_wR_factor_gt 0.0674
_refine_ls_wR_factor_ref 0.0712
_reflns_Friedel_coverage 0.000
_reflns_number_gt 6433
_reflns_number_total 7391
_reflns_threshold_expression 'I > 2\s(I)'
_cod_data_source_file d5cc04015a2.cif
_cod_data_source_block leo045_mje
_cod_depositor_comments 'Adding full bibliography for 7134904--7134908.cif.'
_cod_database_code 7134907
_shelx_shelxl_version_number 2018/3
_shelx_space_group_comment
;
The symmetry employed for this shelxl refinement is uniquely defined
by the following loop, which should always be used as a source of
symmetry information in preference to the above space-group names.
They are only intended as comments.
;
_olex2_refinement_description
;
1. Fixed Uiso
 At 1.2 times of:
  All C(H) groups, All C(H,H) groups
2.a Ternary CH refined with riding coordinates:
 C3(H3)
2.b Secondary CH2 refined with riding coordinates:
 C101(H10A,H10B), C102(H10C,H10D), C103(H10E,H10F), C104(H10G,H10H)
2.c Aromatic/amide H refined with riding coordinates:
 C1(H1), C5(H5), C8(H8), C9(H9), C10(H10), C11(H11), C13(H13), C14(H14),
 C15(H15), C16(H16), C17(H17), C19(H19), C20(H20), C21(H21), C22(H22), C23(H23)
;
_olex2_submission_special_instructions 'No special instructions were received'

loop_
_space_group_symop_operation_xyz
'x, y, z'
'-x, y, -z+1/2'
'x+1/2, y+1/2, z'
'-x+1/2, y+1/2, -z+1/2'
'-x, -y, -z'
'x, -y, z-1/2'
'-x+1/2, -y+1/2, -z'
'x+1/2, -y+1/2, z-1/2'

loop_
_atom_site_label
_atom_site_type_symbol
_atom_site_fract_x
_atom_site_fract_y
_atom_site_fract_z
_atom_site_U_iso_or_equiv
_atom_site_adp_type
_atom_site_occupancy
_atom_site_site_symmetry_order
_atom_site_calc_flag
_atom_site_refinement_flags_posn
_atom_site_refinement_flags_adp
_atom_site_refinement_flags_occupancy
_atom_site_disorder_assembly
_atom_site_disorder_group
Se1 Se 0.08889(2) 0.37123(2) 0.14329(2) 0.02215(4) Uani 1 1 d . . . . .
P1 P 0.18848(2) 0.42770(3) 0.20896(2) 0.01620(6) Uani 1 1 d . . . . .
C1 C 0.15847(8) 0.47223(10) 0.27950(6) 0.0171(2) Uani 1 1 d . . . . .
H1 H 0.099593 0.473853 0.287760 0.020 Uiso 1 1 calc R U . . .
C2 C 0.22702(8) 0.50287(9) 0.31928(6) 0.0149(2) Uani 1 1 d . . . . .
C3 C 0.31731(7) 0.50078(9) 0.29717(5) 0.0146(2) Uani 1 1 d . . . . .
H3 H 0.363685 0.526878 0.329525 0.017 Uiso 1 1 calc R U . . .
C4 C 0.33795(8) 0.38968(9) 0.28018(6) 0.0150(2) Uani 1 1 d . . . . .
C5 C 0.27958(8) 0.34541(10) 0.23766(6) 0.0168(2) Uani 1 1 d . . . . .
H5 H 0.285536 0.277143 0.223898 0.020 Uiso 1 1 calc R U . . .
C6 C 0.25230(8) 0.53780(10) 0.19070(6) 0.0173(2) Uani 1 1 d . . . . .
C7 C 0.31481(8) 0.56558(9) 0.23995(6) 0.0159(2) Uani 1 1 d . . . . .
C8 C 0.37196(9) 0.64613(10) 0.23424(6) 0.0195(2) Uani 1 1 d . . . . .
H8 H 0.414259 0.665964 0.267431 0.023 Uiso 1 1 calc R U . . .
C9 C 0.36639(10) 0.69779(11) 0.17881(7) 0.0246(3) Uani 1 1 d . . . . .
H9 H 0.405850 0.752418 0.174370 0.030 Uiso 1 1 calc R U . . .
C10 C 0.30414(10) 0.67039(11) 0.13034(7) 0.0249(3) Uani 1 1 d . . . . .
H10 H 0.300995 0.706575 0.093151 0.030 Uiso 1 1 calc R U . . .
C11 C 0.24590(9) 0.58966(11) 0.13597(6) 0.0215(2) Uani 1 1 d . . . . .
H11 H 0.202872 0.570741 0.102997 0.026 Uiso 1 1 calc R U . . .
C12 C 0.22121(8) 0.53512(9) 0.38205(5) 0.0150(2) Uani 1 1 d . . . . .
C13 C 0.28069(8) 0.60536(10) 0.41224(6) 0.0180(2) Uani 1 1 d . . . . .
H13 H 0.326228 0.632739 0.392388 0.022 Uiso 1 1 calc R U . . .
C14 C 0.27362(9) 0.63536(11) 0.47109(6) 0.0218(3) Uani 1 1 d . . . . .
H14 H 0.314423 0.683084 0.491209 0.026 Uiso 1 1 calc R U . . .
C15 C 0.20758(10) 0.59626(11) 0.50066(6) 0.0241(3) Uani 1 1 d . . . . .
H15 H 0.202973 0.617085 0.540880 0.029 Uiso 1 1 calc R U . . .
C16 C 0.14807(10) 0.52635(11) 0.47112(6) 0.0231(3) Uani 1 1 d . . . . .
H16 H 0.102596 0.499393 0.491184 0.028 Uiso 1 1 calc R U . . .
C17 C 0.15486(9) 0.49579(10) 0.41242(6) 0.0187(2) Uani 1 1 d . . . . .
H17 H 0.114093 0.447713 0.392641 0.022 Uiso 1 1 calc R U . . .
C18 C 0.42013(8) 0.34168(10) 0.30921(6) 0.0152(2) Uani 1 1 d . . . . .
C19 C 0.49257(8) 0.40090(10) 0.33366(6) 0.0187(2) Uani 1 1 d . . . . .
H19 H 0.489326 0.473590 0.331181 0.022 Uiso 1 1 calc R U . . .
C20 C 0.56920(9) 0.35444(11) 0.36152(7) 0.0222(3) Uani 1 1 d . . . . .
H20 H 0.617916 0.395409 0.377870 0.027 Uiso 1 1 calc R U . . .
C21 C 0.57456(9) 0.24833(12) 0.36545(7) 0.0240(3) Uani 1 1 d . . . . .
H21 H 0.626534 0.216633 0.385075 0.029 Uiso 1 1 calc R U . . .
C22 C 0.50369(9) 0.18855(11) 0.34061(7) 0.0241(3) Uani 1 1 d . . . . .
H22 H 0.507577 0.115879 0.342780 0.029 Uiso 1 1 calc R U . . .
C23 C 0.42721(9) 0.23476(10) 0.31262(6) 0.0195(2) Uani 1 1 d . . . . .
H23 H 0.379185 0.193316 0.295596 0.023 Uiso 1 1 calc R U . . .
O1 O 0.14110(7) 0.26751(8) 0.50718(5) 0.0243(2) Uani 1 1 d . . . . .
C101 C 0.16134(9) 0.16824(11) 0.53287(7) 0.0230(3) Uani 1 1 d . . . . .
H10A H 0.161353 0.169933 0.577220 0.028 Uiso 1 1 calc R U . . .
H10B H 0.219900 0.145434 0.524702 0.028 Uiso 1 1 calc R U . . .
C102 C 0.08999(10) 0.09574(12) 0.50291(8) 0.0299(3) Uani 1 1 d . . . . .
H10C H 0.112552 0.052089 0.472245 0.036 Uiso 1 1 calc R U . . .
H10D H 0.067950 0.051138 0.533353 0.036 Uiso 1 1 calc R U . . .
C103 C 0.01791(10) 0.16739(13) 0.47335(10) 0.0376(4) Uani 1 1 d . . . . .
H10E H 0.012945 0.164332 0.428680 0.045 Uiso 1 1 calc R U . . .
H10F H -0.039539 0.149459 0.485652 0.045 Uiso 1 1 calc R U . . .
C104 C 0.04792(10) 0.27304(12) 0.49672(8) 0.0281(3) Uani 1 1 d . . . . .
H10G H 0.028083 0.326538 0.466355 0.034 Uiso 1 1 calc R U . . .
H10H H 0.024322 0.289044 0.534674 0.034 Uiso 1 1 calc R U . . .

loop_
_atom_site_aniso_label
_atom_site_aniso_U_11
_atom_site_aniso_U_22
_atom_site_aniso_U_33
_atom_site_aniso_U_23
_atom_site_aniso_U_13
_atom_site_aniso_U_12
Se1 0.01737(6) 0.02914(8) 0.01862(7) -0.00354(5) -0.00202(4) -0.00153(5)
P1 0.01315(13) 0.01933(15) 0.01572(14) -0.00149(11) 0.00067(10) 0.00089(11)
C1 0.0137(5) 0.0202(6) 0.0175(5) -0.0015(4) 0.0027(4) 0.0024(4)
C2 0.0135(5) 0.0150(5) 0.0164(5) 0.0002(4) 0.0032(4) 0.0022(4)
C3 0.0119(5) 0.0156(5) 0.0161(5) -0.0002(4) 0.0019(4) 0.0016(4)
C4 0.0133(5) 0.0159(5) 0.0165(5) 0.0017(4) 0.0043(4) 0.0016(4)
C5 0.0148(5) 0.0164(5) 0.0194(6) -0.0009(4) 0.0034(4) 0.0014(4)
C6 0.0160(5) 0.0179(5) 0.0183(5) -0.0002(4) 0.0036(4) 0.0028(4)
C7 0.0145(5) 0.0155(5) 0.0181(5) 0.0001(4) 0.0038(4) 0.0030(4)
C8 0.0190(5) 0.0166(5) 0.0235(6) 0.0001(5) 0.0055(5) 0.0014(4)
C9 0.0264(6) 0.0182(6) 0.0312(7) 0.0050(5) 0.0108(6) 0.0014(5)
C10 0.0292(7) 0.0234(6) 0.0235(7) 0.0068(5) 0.0087(5) 0.0060(5)
C11 0.0230(6) 0.0235(6) 0.0181(6) 0.0019(5) 0.0033(5) 0.0061(5)
C12 0.0147(5) 0.0147(5) 0.0157(5) 0.0012(4) 0.0023(4) 0.0038(4)
C13 0.0149(5) 0.0195(6) 0.0192(6) -0.0021(4) 0.0014(4) 0.0028(4)
C14 0.0210(6) 0.0236(6) 0.0203(6) -0.0055(5) 0.0006(5) 0.0045(5)
C15 0.0311(7) 0.0239(6) 0.0177(6) -0.0020(5) 0.0048(5) 0.0069(5)
C16 0.0296(7) 0.0205(6) 0.0210(6) 0.0022(5) 0.0100(5) 0.0018(5)
C17 0.0201(6) 0.0161(5) 0.0206(6) 0.0009(4) 0.0057(5) 0.0005(4)
C18 0.0133(5) 0.0168(5) 0.0163(5) 0.0022(4) 0.0042(4) 0.0024(4)
C19 0.0149(5) 0.0180(5) 0.0231(6) 0.0019(5) 0.0025(4) 0.0018(4)
C20 0.0146(5) 0.0265(7) 0.0250(6) 0.0019(5) 0.0012(5) 0.0020(5)
C21 0.0194(6) 0.0279(7) 0.0245(7) 0.0044(5) 0.0023(5) 0.0088(5)
C22 0.0249(6) 0.0196(6) 0.0282(7) 0.0039(5) 0.0045(5) 0.0073(5)
C23 0.0187(5) 0.0174(6) 0.0225(6) 0.0014(5) 0.0040(5) 0.0022(4)
O1 0.0211(5) 0.0215(5) 0.0290(5) 0.0035(4) -0.0011(4) -0.0039(4)
C101 0.0187(6) 0.0234(6) 0.0256(7) 0.0044(5) -0.0007(5) -0.0008(5)
C102 0.0247(7) 0.0214(6) 0.0420(9) 0.0036(6) -0.0011(6) -0.0040(5)
C103 0.0209(7) 0.0307(8) 0.0566(11) 0.0059(8) -0.0102(7) -0.0049(6)
C104 0.0216(6) 0.0278(7) 0.0342(8) 0.0038(6) 0.0020(6) 0.0049(5)

loop_
_atom_type_symbol
_atom_type_description
_atom_type_scat_dispersion_real
_atom_type_scat_dispersion_imag
_atom_type_scat_source
C C 0.0033 0.0016 'International Tables Vol C Tables 4.2.6.8 and 6.1.1.4'
H H 0.0000 0.0000 'International Tables Vol C Tables 4.2.6.8 and 6.1.1.4'
O O 0.0106 0.0060 'International Tables Vol C Tables 4.2.6.8 and 6.1.1.4'
P P 0.1023 0.0942 'International Tables Vol C Tables 4.2.6.8 and 6.1.1.4'
Se Se -0.0929 2.2259 'International Tables Vol C Tables 4.2.6.8 and 6.1.1.4'

loop_
_geom_angle_atom_site_label_1
_geom_angle_atom_site_label_2
_geom_angle_atom_site_label_3
_geom_angle
_geom_angle_site_symmetry_1
_geom_angle_site_symmetry_3
_geom_angle_publ_flag
C1 P1 Se1 118.18(4) . . ?
C1 P1 C5 99.42(6) . . ?
C1 P1 C6 98.94(6) . . ?
C5 P1 Se1 119.47(4) . . ?
C5 P1 C6 97.56(6) . . ?
C6 P1 Se1 118.98(4) . . ?
P1 C1 H1 123.2 . . ?
C2 C1 P1 113.63(9) . . ?
C2 C1 H1 123.2 . . ?
C1 C2 C3 116.35(11) . . ?
C1 C2 C12 124.44(11) . . ?
C12 C2 C3 119.20(10) . . ?
C2 C3 H3 110.3 . . ?
C2 C3 C4 108.81(10) . . ?
C4 C3 H3 110.3 . . ?
C7 C3 C2 109.97(10) . . ?
C7 C3 H3 110.3 . . ?
C7 C3 C4 107.18(10) . . ?
C5 C4 C3 115.97(11) . . ?
C5 C4 C18 125.05(11) . . ?
C18 C4 C3 118.94(11) . . ?
P1 C5 H5 123.1 . . ?
C4 C5 P1 113.76(9) . . ?
C4 C5 H5 123.1 . . ?
C7 C6 P1 111.13(9) . . ?
C11 C6 P1 127.52(11) . . ?
C11 C6 C7 121.32(12) . . ?
C6 C7 C3 116.50(11) . . ?
C8 C7 C3 123.68(11) . . ?
C8 C7 C6 119.79(12) . . ?
C7 C8 H8 120.5 . . ?
C7 C8 C9 119.02(13) . . ?
C9 C8 H8 120.5 . . ?
C8 C9 H9 119.5 . . ?
C10 C9 C8 120.96(13) . . ?
C10 C9 H9 119.5 . . ?
C9 C10 H10 119.9 . . ?
C9 C10 C11 120.27(13) . . ?
C11 C10 H10 119.9 . . ?
C6 C11 C10 118.63(13) . . ?
C6 C11 H11 120.7 . . ?
C10 C11 H11 120.7 . . ?
C13 C12 C2 121.31(11) . . ?
C13 C12 C17 118.60(12) . . ?
C17 C12 C2 120.08(11) . . ?
C12 C13 H13 119.8 . . ?
C14 C13 C12 120.41(12) . . ?
C14 C13 H13 119.8 . . ?
C13 C14 H14 119.7 . . ?
C15 C14 C13 120.53(13) . . ?
C15 C14 H14 119.7 . . ?
C14 C15 H15 120.2 . . ?
C14 C15 C16 119.57(13) . . ?
C16 C15 H15 120.2 . . ?
C15 C16 H16 119.9 . . ?
C17 C16 C15 120.23(13) . . ?
C17 C16 H16 119.9 . . ?
C12 C17 H17 119.7 . . ?
C16 C17 C12 120.65(13) . . ?
C16 C17 H17 119.7 . . ?
C19 C18 C4 121.47(11) . . ?
C23 C18 C4 120.10(11) . . ?
C23 C18 C19 118.43(11) . . ?
C18 C19 H19 119.6 . . ?
C20 C19 C18 120.74(12) . . ?
C20 C19 H19 119.6 . . ?
C19 C20 H20 120.0 . . ?
C21 C20 C19 120.08(13) . . ?
C21 C20 H20 120.0 . . ?
C20 C21 H21 120.1 . . ?
C20 C21 C22 119.82(13) . . ?
C22 C21 H21 120.1 . . ?
C21 C22 H22 119.9 . . ?
C23 C22 C21 120.19(13) . . ?
C23 C22 H22 119.9 . . ?
C18 C23 H23 119.6 . . ?
C22 C23 C18 120.72(13) . . ?
C22 C23 H23 119.6 . . ?
C104 O1 C101 105.58(11) . . ?
O1 C101 H10A 110.5 . . ?
O1 C101 H10B 110.5 . . ?
O1 C101 C102 106.36(11) . . ?
H10A C101 H10B 108.6 . . ?
C102 C101 H10A 110.5 . . ?
C102 C101 H10B 110.5 . . ?
C101 C102 H10C 110.9 . . ?
C101 C102 H10D 110.9 . . ?
H10C C102 H10D 109.0 . . ?
C103 C102 C101 104.08(13) . . ?
C103 C102 H10C 110.9 . . ?
C103 C102 H10D 110.9 . . ?
C102 C103 H10E 111.0 . . ?
C102 C103 H10F 111.0 . . ?
H10E C103 H10F 109.0 . . ?
C104 C103 C102 103.84(12) . . ?
C104 C103 H10E 111.0 . . ?
C104 C103 H10F 111.0 . . ?
O1 C104 C103 105.10(12) . . ?
O1 C104 H10G 110.7 . . ?
O1 C104 H10H 110.7 . . ?
C103 C104 H10G 110.7 . . ?
C103 C104 H10H 110.7 . . ?
H10G C104 H10H 108.8 . . ?

loop_
_geom_bond_atom_site_label_1
_geom_bond_atom_site_label_2
_geom_bond_distance
_geom_bond_site_symmetry_2
_geom_bond_publ_flag
Se1 P1 2.0978(3) . ?
P1 C1 1.7986(13) . ?
P1 C5 1.8086(13) . ?
P1 C6 1.8176(13) . ?
C1 H1 0.9500 . ?
C1 C2 1.3395(17) . ?
C2 C3 1.5390(16) . ?
C2 C12 1.4776(17) . ?
C3 H3 1.0000 . ?
C3 C4 1.5415(17) . ?
C3 C7 1.5272(17) . ?
C4 C5 1.3409(17) . ?
C4 C18 1.4756(17) . ?
C5 H5 0.9500 . ?
C6 C7 1.4016(18) . ?
C6 C11 1.3872(18) . ?
C7 C8 1.3869(18) . ?
C8 H8 0.9500 . ?
C8 C9 1.400(2) . ?
C9 H9 0.9500 . ?
C9 C10 1.386(2) . ?
C10 H10 0.9500 . ?
C10 C11 1.399(2) . ?
C11 H11 0.9500 . ?
C12 C13 1.3981(18) . ?
C12 C17 1.4002(17) . ?
C13 H13 0.9500 . ?
C13 C14 1.3896(18) . ?
C14 H14 0.9500 . ?
C14 C15 1.385(2) . ?
C15 H15 0.9500 . ?
C15 C16 1.390(2) . ?
C16 H16 0.9500 . ?
C16 C17 1.3873(19) . ?
C17 H17 0.9500 . ?
C18 C19 1.4012(18) . ?
C18 C23 1.3992(18) . ?
C19 H19 0.9500 . ?
C19 C20 1.3911(18) . ?
C20 H20 0.9500 . ?
C20 C21 1.388(2) . ?
C21 H21 0.9500 . ?
C21 C22 1.390(2) . ?
C22 H22 0.9500 . ?
C22 C23 1.3889(18) . ?
C23 H23 0.9500 . ?
O1 C101 1.4317(17) . ?
O1 C104 1.4212(18) . ?
C101 H10A 0.9900 . ?
C101 H10B 0.9900 . ?
C101 C102 1.529(2) . ?
C102 H10C 0.9900 . ?
C102 H10D 0.9900 . ?
C102 C103 1.526(2) . ?
C103 H10E 0.9900 . ?
C103 H10F 0.9900 . ?
C103 C104 1.521(2) . ?
C104 H10G 0.9900 . ?
C104 H10H 0.9900 . ?

loop_
_geom_torsion_atom_site_label_1
_geom_torsion_atom_site_label_2
_geom_torsion_atom_site_label_3
_geom_torsion_atom_site_label_4
_geom_torsion
_geom_torsion_site_symmetry_1
_geom_torsion_site_symmetry_2
_geom_torsion_site_symmetry_3
_geom_torsion_site_symmetry_4
_geom_torsion_publ_flag
Se1 P1 C1 C2 177.47(8) . . . . ?
Se1 P1 C5 C4 -178.83(8) . . . . ?
Se1 P1 C6 C7 179.24(7) . . . . ?
Se1 P1 C6 C11 -2.65(14) . . . . ?
P1 C1 C2 C3 3.33(15) . . . . ?
P1 C1 C2 C12 -175.02(9) . . . . ?
P1 C6 C7 C3 0.01(13) . . . . ?
P1 C6 C7 C8 177.96(9) . . . . ?
P1 C6 C11 C10 -177.22(10) . . . . ?
C1 P1 C5 C4 -48.78(11) . . . . ?
C1 P1 C6 C7 49.92(10) . . . . ?
C1 P1 C6 C11 -131.96(12) . . . . ?
C1 C2 C3 C4 -60.63(14) . . . . ?
C1 C2 C3 C7 56.49(14) . . . . ?
C1 C2 C12 C13 -151.76(13) . . . . ?
C1 C2 C12 C17 27.81(19) . . . . ?
C2 C3 C4 C5 58.00(14) . . . . ?
C2 C3 C4 C18 -124.31(11) . . . . ?
C2 C3 C7 C6 -57.94(14) . . . . ?
C2 C3 C7 C8 124.19(12) . . . . ?
C2 C12 C13 C14 179.44(12) . . . . ?
C2 C12 C17 C16 -179.25(12) . . . . ?
C3 C2 C12 C13 29.93(17) . . . . ?
C3 C2 C12 C17 -150.49(12) . . . . ?
C3 C4 C5 P1 0.37(14) . . . . ?
C3 C4 C18 C19 -23.25(17) . . . . ?
C3 C4 C18 C23 157.00(11) . . . . ?
C3 C7 C8 C9 177.28(12) . . . . ?
C4 C3 C7 C6 60.18(13) . . . . ?
C4 C3 C7 C8 -117.68(13) . . . . ?
C4 C18 C19 C20 179.22(12) . . . . ?
C4 C18 C23 C22 -179.03(12) . . . . ?
C5 P1 C1 C2 46.59(11) . . . . ?
C5 P1 C6 C7 -50.91(10) . . . . ?
C5 P1 C6 C11 127.20(12) . . . . ?
C5 C4 C18 C19 154.22(13) . . . . ?
C5 C4 C18 C23 -25.54(19) . . . . ?
C6 P1 C1 C2 -52.68(11) . . . . ?
C6 P1 C5 C4 51.65(11) . . . . ?
C6 C7 C8 C9 -0.52(18) . . . . ?
C7 C3 C4 C5 -60.88(13) . . . . ?
C7 C3 C4 C18 116.81(11) . . . . ?
C7 C6 C11 C10 0.72(19) . . . . ?
C7 C8 C9 C10 0.9(2) . . . . ?
C8 C9 C10 C11 -0.4(2) . . . . ?
C9 C10 C11 C6 -0.4(2) . . . . ?
C11 C6 C7 C3 -178.24(11) . . . . ?
C11 C6 C7 C8 -0.28(19) . . . . ?
C12 C2 C3 C4 117.82(12) . . . . ?
C12 C2 C3 C7 -125.07(12) . . . . ?
C12 C13 C14 C15 -0.1(2) . . . . ?
C13 C12 C17 C16 0.34(19) . . . . ?
C13 C14 C15 C16 0.1(2) . . . . ?
C14 C15 C16 C17 0.1(2) . . . . ?
C15 C16 C17 C12 -0.3(2) . . . . ?
C17 C12 C13 C14 -0.15(18) . . . . ?
C18 C4 C5 P1 -177.17(9) . . . . ?
C18 C19 C20 C21 -0.1(2) . . . . ?
C19 C18 C23 C22 1.2(2) . . . . ?
C19 C20 C21 C22 1.1(2) . . . . ?
C20 C21 C22 C23 -0.9(2) . . . . ?
C21 C22 C23 C18 -0.3(2) . . . . ?
C23 C18 C19 C20 -1.02(19) . . . . ?
O1 C101 C102 C103 -15.19(17) . . . . ?
C101 O1 C104 C103 -39.96(16) . . . . ?
C101 C102 C103 C104 -8.19(18) . . . . ?
C102 C103 C104 O1 29.19(18) . . . . ?
C104 O1 C101 C102 34.57(15) . . . . ?
